data_2235274
loop_
_publ_author_name
'Saida, Keraghel'
'Fatiha, Benghanem'
'Ouarda, Dehbi'
'Ali, Ourari'
'Kamel, Ouari'
'Brelot, Lydia'

_publ_section_title
;
 4-[(3-Hydroxyanilino)(phenyl)methylidene]-3-methyl-1-phenyl-1<i>H</i>-pyrazol-5(4<i>H</i>)-one
;
_journal_coeditor_code VM2173
_journal_issue 6
_journal_name_full 'Acta Crystallographica Section E'
_journal_page_first o1909
_journal_page_last o1910
_journal_paper_doi 10.1107/S1600536812023082
_journal_volume 68
_journal_year 2012
_chemical_formula_iupac 'C23 H19 N3 O2'
_chemical_formula_moiety 'C23 H19 N3 O2'
_chemical_formula_sum 'C23 H19 N3 O2'
_chemical_formula_weight 369.41
_chemical_name_systematic
;
4-[(3-Hydroxyanilino)(phenyl)methylidene]-3-methyl-1-phenyl-1<i>H</i>-
pyrazol-5(4<i>H</i>)-one
;
_space_group_IT_number 2
_symmetry_cell_setting triclinic
_symmetry_space_group_name_Hall '-P 1'
_symmetry_space_group_name_H-M 'P -1'
_atom_sites_solution_hydrogens geom
_atom_sites_solution_primary direct
_atom_sites_solution_secondary difmap
_audit_creation_method SHELXL-97
_cell_angle_alpha 66.8700(10)
_cell_angle_beta 72.2080(10)
_cell_angle_gamma 72.9080(10)
_cell_formula_units_Z 2
_cell_length_a 9.5239(3)
_cell_length_b 10.4564(4)
_cell_length_c 10.8120(4)
_cell_measurement_reflns_used 5178
_cell_measurement_temperature 173(2)
_cell_measurement_theta_max 27.48
_cell_measurement_theta_min 2.16
_cell_volume 924.04(6)
_computing_cell_refinement 'SAINT (Bruker, 2006)'
_computing_data_collection 'APEX2 (Bruker, 2006)'
_computing_data_reduction 'SAINT (Bruker, 2006)'
_computing_molecular_graphics
;
ORTEPIII (Burnett & Johnson, 1996), ORTEP-3 for Windows (Farrugia,
1997) and
PLATON (Spek, 2009)
;
_computing_publication_material 'publCIF (Westrip, 2010)'
_computing_structure_refinement 'SHELXL97 (Sheldrick, 2008)'
_computing_structure_solution 'SHELXS97 (Sheldrick, 2008)'
_diffrn_ambient_temperature 173(2)
_diffrn_measured_fraction_theta_full 0.991
_diffrn_measured_fraction_theta_max 0.991
_diffrn_measurement_device_type 'Bruker APEXII CCD'
_diffrn_measurement_method '\f and \w scans'
_diffrn_radiation_monochromator graphite
_diffrn_radiation_source 'fine-focus sealed tube'
_diffrn_radiation_type MoK\a
_diffrn_radiation_wavelength 0.71073
_diffrn_reflns_av_R_equivalents 0.0202
_diffrn_reflns_av_sigmaI/netI 0.0244
_diffrn_reflns_limit_h_max 12
_diffrn_reflns_limit_h_min -12
_diffrn_reflns_limit_k_max 13
_diffrn_reflns_limit_k_min -13
_diffrn_reflns_limit_l_max 14
_diffrn_reflns_limit_l_min -14
_diffrn_reflns_number 11733
_diffrn_reflns_theta_full 27.53
_diffrn_reflns_theta_max 27.53
_diffrn_reflns_theta_min 2.10
_exptl_absorpt_coefficient_mu 0.087
_exptl_absorpt_correction_T_max 0.9897
_exptl_absorpt_correction_T_min 0.9846
_exptl_absorpt_correction_type multi-scan
_exptl_absorpt_process_details '(SADABS; Sheldrick, 1995)'
_exptl_crystal_colour yellow
_exptl_crystal_density_diffrn 1.328
_exptl_crystal_density_method 'not measured'
_exptl_crystal_description prism
_exptl_crystal_F_000 388
_exptl_crystal_size_max 0.18
_exptl_crystal_size_mid 0.18
_exptl_crystal_size_min 0.12
_refine_diff_density_max 0.265
_refine_diff_density_min -0.186
_refine_ls_extinction_method none
_refine_ls_goodness_of_fit_ref 1.045
_refine_ls_hydrogen_treatment mixed
_refine_ls_matrix_type full
_refine_ls_number_parameters 262
_refine_ls_number_reflns 4227
_refine_ls_number_restraints 0
_refine_ls_restrained_S_all 1.045
_refine_ls_R_factor_all 0.0502
_refine_ls_R_factor_gt 0.0375
_refine_ls_shift/su_max 0.000
_refine_ls_shift/su_mean 0.000
_refine_ls_structure_factor_coef Fsqd
_refine_ls_weighting_details 'calc w=1/[\s^2^(Fo^2^)+(0.0452P)^2^+0.2126P] where P=(Fo^2^+2Fc^2^)/3'
_refine_ls_weighting_scheme calc
_refine_ls_wR_factor_gt 0.0907
_refine_ls_wR_factor_ref 0.0964
_reflns_number_gt 3385
_reflns_number_total 4227
_reflns_threshold_expression I>2\s(I)
_cod_data_source_file vm2173.cif
_cod_data_source_block I
_cod_database_code 2235274
_cod_database_fobs_code 2235274

loop_
_symmetry_equiv_pos_as_xyz
'x, y, z'
'-x, -y, -z'

loop_
_atom_site_type_symbol
_atom_site_label
_atom_site_fract_x
_atom_site_fract_y
_atom_site_fract_z
_atom_site_U_iso_or_equiv
_atom_site_adp_type
_atom_site_calc_flag
_atom_site_refinement_flags
_atom_site_occupancy
_atom_site_symmetry_multiplicity
C C1 -0.01116(13) 0.22740(12) 1.05711(11) 0.0238(2) Uani d . 1 1
C C2 -0.09952(13) 0.14965(12) 1.04593(12) 0.0248(2) Uani d . 1 1
H H2 -0.1181 0.0632 1.1168 0.030 Uiso calc R 1 1
C C3 -0.16031(14) 0.19913(13) 0.93055(12) 0.0279(3) Uani d . 1 1
H H3 -0.2208 0.1457 0.9232 0.034 Uiso calc R 1 1
C C4 -0.13494(14) 0.32492(13) 0.82548(12) 0.0274(3) Uani d . 1 1
H H4 -0.1776 0.3579 0.7470 0.033 Uiso calc R 1 1
C C5 -0.04596(13) 0.40146(12) 0.83745(11) 0.0223(2) Uani d . 1 1
C C6 0.01657(13) 0.35299(12) 0.95185(12) 0.0237(2) Uani d . 1 1
H H6 0.0785 0.4056 0.9584 0.028 Uiso calc R 1 1
C C7 -0.08678(13) 0.63561(12) 0.65184(11) 0.0219(2) Uani d . 1 1
C C8 -0.25221(13) 0.65063(12) 0.68941(12) 0.0232(2) Uani d . 1 1
C C9 -0.33026(14) 0.64999(13) 0.82172(13) 0.0300(3) Uani d . 1 1
H H9 -0.2779 0.6444 0.8863 0.036 Uiso calc R 1 1
C C10 -0.48420(16) 0.65755(15) 0.85869(16) 0.0407(3) Uani d . 1 1
H H10 -0.5378 0.6578 0.9485 0.049 Uiso calc R 1 1
C C11 -0.56012(16) 0.66473(16) 0.76479(18) 0.0455(4) Uani d . 1 1
H H11 -0.6657 0.6690 0.7908 0.055 Uiso calc R 1 1
C C12 -0.48350(16) 0.66578(16) 0.63376(17) 0.0419(4) Uani d . 1 1
H H12 -0.5364 0.6711 0.5697 0.050 Uiso calc R 1 1
C C13 -0.32956(14) 0.65906(14) 0.59534(14) 0.0304(3) Uani d . 1 1
H H13 -0.2769 0.6602 0.5049 0.036 Uiso calc R 1 1
C C14 -0.00957(13) 0.73156(12) 0.53841(11) 0.0222(2) Uani d . 1 1
C C15 -0.05592(13) 0.86809(12) 0.44249(11) 0.0225(2) Uani d . 1 1
C C16 0.15253(13) 0.70331(12) 0.50200(11) 0.0235(2) Uani d . 1 1
C C17 -0.20976(14) 0.95569(13) 0.43172(13) 0.0307(3) Uani d . 1 1
H H17A -0.2025 1.0550 0.3791 0.046 Uiso calc R 1 1
H H17B -0.2716 0.9486 0.5243 0.046 Uiso calc R 1 1
H H17C -0.2561 0.9210 0.3847 0.046 Uiso calc R 1 1
C C18 0.33584(13) 0.83449(13) 0.30742(11) 0.0240(2) Uani d . 1 1
C C19 0.36999(15) 0.96867(14) 0.24046(13) 0.0316(3) Uani d . 1 1
H H19 0.2952 1.0506 0.2464 0.038 Uiso calc R 1 1
C C20 0.51470(17) 0.98159(16) 0.16477(16) 0.0442(4) Uani d . 1 1
H H20 0.5384 1.0733 0.1181 0.053 Uiso calc R 1 1
C C21 0.62474(17) 0.86396(17) 0.15593(16) 0.0449(4) Uani d . 1 1
H H21 0.7240 0.8742 0.1053 0.054 Uiso calc R 1 1
C C22 0.58928(16) 0.73101(16) 0.22143(15) 0.0410(3) Uani d . 1 1
H H22 0.6645 0.6495 0.2148 0.049 Uiso calc R 1 1
C C23 0.44521(15) 0.71527(14) 0.29675(14) 0.0337(3) Uani d . 1 1
H H23 0.4213 0.6235 0.3408 0.040 Uiso calc R 1 1
N N1 -0.00339(12) 0.52529(11) 0.72968(10) 0.0260(2) Uani d . 1 1
N N2 0.06091(11) 0.91852(10) 0.35404(9) 0.0235(2) Uani d . 1 1
N N3 0.18928(11) 0.81690(10) 0.38753(10) 0.0235(2) Uani d . 1 1
O O1 0.05168(12) 0.18868(11) 1.16665(10) 0.0402(3) Uani d . 1 1
O O2 0.24418(9) 0.60062(9) 0.55996(9) 0.0323(2) Uani d . 1 1
H H1N 0.0991(19) 0.5271(17) 0.6993(17) 0.044(4) Uiso d . 1 1
H H1 0.049(2) 0.096(2) 1.223(2) 0.068(6) Uiso d . 1 1

loop_
_atom_site_aniso_label
_atom_site_aniso_U_11
_atom_site_aniso_U_22
_atom_site_aniso_U_33
_atom_site_aniso_U_12
_atom_site_aniso_U_13
_atom_site_aniso_U_23
C1 0.0256(6) 0.0201(6) 0.0209(5) -0.0036(4) -0.0070(4) -0.0011(4)
C2 0.0292(6) 0.0175(5) 0.0218(5) -0.0074(4) -0.0011(5) -0.0020(4)
C3 0.0337(7) 0.0248(6) 0.0267(6) -0.0127(5) -0.0049(5) -0.0063(5)
C4 0.0338(7) 0.0265(6) 0.0220(5) -0.0103(5) -0.0089(5) -0.0029(5)
C5 0.0211(5) 0.0184(5) 0.0205(5) -0.0049(4) -0.0029(4) 0.0002(4)
C6 0.0216(6) 0.0197(5) 0.0264(6) -0.0060(4) -0.0071(4) -0.0015(5)
C7 0.0247(6) 0.0216(6) 0.0195(5) -0.0074(4) -0.0079(4) -0.0027(4)
C8 0.0231(6) 0.0173(5) 0.0254(5) -0.0057(4) -0.0063(4) -0.0011(4)
C9 0.0329(7) 0.0233(6) 0.0280(6) -0.0064(5) -0.0040(5) -0.0038(5)
C10 0.0332(7) 0.0286(7) 0.0441(8) -0.0056(6) 0.0080(6) -0.0082(6)
C11 0.0214(7) 0.0317(7) 0.0719(11) -0.0054(5) -0.0030(7) -0.0106(7)
C12 0.0309(7) 0.0354(8) 0.0619(9) -0.0061(6) -0.0225(7) -0.0097(7)
C13 0.0284(6) 0.0288(7) 0.0331(6) -0.0067(5) -0.0109(5) -0.0054(5)
C14 0.0227(6) 0.0219(6) 0.0202(5) -0.0063(4) -0.0081(4) -0.0013(4)
C15 0.0272(6) 0.0213(6) 0.0174(5) -0.0055(4) -0.0061(4) -0.0032(4)
C16 0.0250(6) 0.0223(6) 0.0214(5) -0.0101(5) -0.0081(4) 0.0010(4)
C17 0.0290(6) 0.0259(6) 0.0251(6) -0.0005(5) -0.0058(5) 0.0004(5)
C18 0.0256(6) 0.0255(6) 0.0200(5) -0.0107(5) -0.0045(4) -0.0030(5)
C19 0.0327(7) 0.0236(6) 0.0322(6) -0.0102(5) 0.0014(5) -0.0059(5)
C20 0.0408(8) 0.0318(7) 0.0482(8) -0.0192(6) 0.0101(6) -0.0073(6)
C21 0.0311(7) 0.0428(8) 0.0477(8) -0.0141(6) 0.0095(6) -0.0104(7)
C22 0.0320(7) 0.0336(8) 0.0440(8) -0.0035(6) 0.0012(6) -0.0086(6)
C23 0.0326(7) 0.0248(6) 0.0362(7) -0.0092(5) -0.0040(5) -0.0025(5)
N1 0.0220(5) 0.0240(5) 0.0247(5) -0.0094(4) -0.0078(4) 0.0050(4)
N2 0.0269(5) 0.0198(5) 0.0199(4) -0.0046(4) -0.0070(4) -0.0011(4)
N3 0.0236(5) 0.0200(5) 0.0222(5) -0.0077(4) -0.0071(4) 0.0017(4)
O1 0.0596(7) 0.0281(5) 0.0339(5) -0.0194(5) -0.0282(5) 0.0099(4)
O2 0.0235(4) 0.0282(5) 0.0338(5) -0.0087(4) -0.0119(4) 0.0084(4)

loop_
_atom_type_symbol
_atom_type_description
_atom_type_scat_dispersion_real
_atom_type_scat_dispersion_imag
_atom_type_scat_source
C C 0.0033 0.0016 'International Tables Vol C Tables 4.2.6.8 and 6.1.1.4'
H H 0.0000 0.0000 'International Tables Vol C Tables 4.2.6.8 and 6.1.1.4'
N N 0.0061 0.0033 'International Tables Vol C Tables 4.2.6.8 and 6.1.1.4'
O O 0.0106 0.0060 'International Tables Vol C Tables 4.2.6.8 and 6.1.1.4'

loop_
_geom_angle_atom_site_label_1
_geom_angle_atom_site_label_2
_geom_angle_atom_site_label_3
_geom_angle
O1 C1 C2 123.78(10)
O1 C1 C6 116.53(11)
C2 C1 C6 119.69(10)
C3 C2 C1 119.42(11)
C3 C2 H2 120.3
C1 C2 H2 120.3
C2 C3 C4 121.52(11)
C2 C3 H3 119.2
C4 C3 H3 119.2
C5 C4 C3 118.58(11)
C5 C4 H4 120.7
C3 C4 H4 120.7
C6 C5 C4 120.65(10)
C6 C5 N1 116.68(10)
C4 C5 N1 122.45(10)
C5 C6 C1 120.13(11)
C5 C6 H6 119.9
C1 C6 H6 119.9
N1 C7 C14 116.75(10)
N1 C7 C8 119.11(10)
C14 C7 C8 124.14(10)
C13 C8 C9 119.82(11)
C13 C8 C7 120.26(11)
C9 C8 C7 119.86(11)
C10 C9 C8 119.79(13)
C10 C9 H9 120.1
C8 C9 H9 120.1
C9 C10 C11 120.01(14)
C9 C10 H10 120.0
C11 C10 H10 120.0
C12 C11 C10 120.40(13)
C12 C11 H11 119.8
C10 C11 H11 119.8
C11 C12 C13 120.10(14)
C11 C12 H12 119.9
C13 C12 H12 119.9
C12 C13 C8 119.87(13)
C12 C13 H13 120.1
C8 C13 H13 120.1
C7 C14 C15 133.89(11)
C7 C14 C16 120.73(10)
C15 C14 C16 105.31(9)
N2 C15 C14 111.05(10)
N2 C15 C17 118.70(10)
C14 C15 C17 130.25(10)
O2 C16 N3 125.58(11)
O2 C16 C14 129.22(10)
N3 C16 C14 105.19(10)
C15 C17 H17A 109.5
C15 C17 H17B 109.5
H17A C17 H17B 109.5
C15 C17 H17C 109.5
H17A C17 H17C 109.5
H17B C17 H17C 109.5
C19 C18 C23 120.14(11)
C19 C18 N3 120.74(11)
C23 C18 N3 119.12(11)
C20 C19 C18 119.12(13)
C20 C19 H19 120.4
C18 C19 H19 120.4
C21 C20 C19 121.20(13)
C21 C20 H20 119.4
C19 C20 H20 119.4
C20 C21 C22 119.28(13)
C20 C21 H21 120.4
C22 C21 H21 120.4
C21 C22 C23 120.66(14)
C21 C22 H22 119.7
C23 C22 H22 119.7
C22 C23 C18 119.59(12)
C22 C23 H23 120.2
C18 C23 H23 120.2
C7 N1 C5 129.53(10)
C7 N1 H1N 112.5(10)
C5 N1 H1N 117.4(10)
C15 N2 N3 106.92(9)
C16 N3 N2 111.43(9)
C16 N3 C18 126.83(10)
N2 N3 C18 121.73(9)
C1 O1 H1 112.6(12)

loop_
_geom_bond_atom_site_label_1
_geom_bond_atom_site_label_2
_geom_bond_distance
C1 O1 1.3560(14)
C1 C2 1.3875(17)
C1 C6 1.3913(15)
C2 C3 1.3847(17)
C2 H2 0.9500
C3 C4 1.3872(16)
C3 H3 0.9500
C4 C5 1.3865(17)
C4 H4 0.9500
C5 C6 1.3863(16)
C5 N1 1.4259(14)
C6 H6 0.9500
C7 N1 1.3329(15)
C7 C14 1.4026(15)
C7 C8 1.4784(16)
C8 C13 1.3907(17)
C8 C9 1.3945(17)
C9 C10 1.3835(19)
C9 H9 0.9500
C10 C11 1.384(2)
C10 H10 0.9500
C11 C12 1.378(2)
C11 H11 0.9500
C12 C13 1.3846(18)
C12 H12 0.9500
C13 H13 0.9500
C14 C15 1.4334(15)
C14 C16 1.4413(16)
C15 N2 1.3150(15)
C15 C17 1.4936(16)
C16 O2 1.2499(14)
C16 N3 1.3747(14)
C17 H17A 0.9800
C17 H17B 0.9800
C17 H17C 0.9800
C18 C19 1.3874(17)
C18 C23 1.3887(18)
C18 N3 1.4211(15)
C19 C20 1.3859(18)
C19 H19 0.9500
C20 C21 1.376(2)
C20 H20 0.9500
C21 C22 1.380(2)
C21 H21 0.9500
C22 C23 1.3847(18)
C22 H22 0.9500
C23 H23 0.9500
N1 H1N 0.933(16)
N2 N3 1.3998(13)
O1 H1 0.93(2)

loop_
_geom_hbond_atom_site_label_D
_geom_hbond_atom_site_label_H
_geom_hbond_atom_site_label_A
_geom_hbond_site_symmetry_A
_geom_hbond_distance_DH
_geom_hbond_distance_HA
_geom_hbond_distance_DA
_geom_hbond_angle_DHA
N1 H1N O2 . 0.933(16) 1.792(17) 2.6189(13) 146.1(14)
O1 H1 N2 1_546 0.93(2) 1.84(2) 2.7494(13) 169.1(18)

loop_
_geom_torsion_atom_site_label_1
_geom_torsion_atom_site_label_2
_geom_torsion_atom_site_label_3
_geom_torsion_atom_site_label_4
_geom_torsion
O1 C1 C2 C3 179.16(12)
C6 C1 C2 C3 -0.70(18)
C1 C2 C3 C4 0.02(19)
C2 C3 C4 C5 0.24(19)
C3 C4 C5 C6 0.17(19)
C3 C4 C5 N1 174.57(11)
C4 C5 C6 C1 -0.85(18)
N1 C5 C6 C1 -175.56(11)
O1 C1 C6 C5 -178.76(11)
C2 C1 C6 C5 1.12(18)
N1 C7 C8 C13 -123.11(13)
C14 C7 C8 C13 57.38(17)
N1 C7 C8 C9 54.03(16)
C14 C7 C8 C9 -125.48(13)
C13 C8 C9 C10 0.09(18)
C7 C8 C9 C10 -177.06(11)
C8 C9 C10 C11 0.4(2)
C9 C10 C11 C12 -0.6(2)
C10 C11 C12 C13 0.3(2)
C11 C12 C13 C8 0.3(2)
C9 C8 C13 C12 -0.45(19)
C7 C8 C13 C12 176.69(12)
N1 C7 C14 C15 -170.95(13)
C8 C7 C14 C15 8.6(2)
N1 C7 C14 C16 5.66(17)
C8 C7 C14 C16 -174.82(11)
C7 C14 C15 N2 178.60(13)
C16 C14 C15 N2 1.63(13)
C7 C14 C15 C17 -0.6(2)
C16 C14 C15 C17 -177.58(12)
C7 C14 C16 O2 -1.3(2)
C15 C14 C16 O2 176.13(13)
C7 C14 C16 N3 179.66(11)
C15 C14 C16 N3 -2.87(13)
C23 C18 C19 C20 -0.9(2)
N3 C18 C19 C20 179.14(12)
C18 C19 C20 C21 -0.5(2)
C19 C20 C21 C22 1.3(3)
C20 C21 C22 C23 -0.8(3)
C21 C22 C23 C18 -0.6(2)
C19 C18 C23 C22 1.4(2)
N3 C18 C23 C22 -178.59(12)
C14 C7 N1 C5 -169.85(12)
C8 C7 N1 C5 10.60(19)
C6 C5 N1 C7 -140.00(13)
C4 C5 N1 C7 45.39(19)
C14 C15 N2 N3 0.31(13)
C17 C15 N2 N3 179.62(10)
O2 C16 N3 N2 -175.82(12)
C14 C16 N3 N2 3.24(13)
O2 C16 N3 C18 5.2(2)
C14 C16 N3 C18 -175.73(11)
C15 N2 N3 C16 -2.30(13)
C15 N2 N3 C18 176.73(10)
C19 C18 N3 C16 -149.41(12)
C23 C18 N3 C16 30.60(18)
C19 C18 N3 N2 31.72(17)
C23 C18 N3 N2 -148.27(12)

loop_
_cod_related_entry_id
_cod_related_entry_database
_cod_related_entry_code
1 ChemSpider 30657829
